data_4021415
loop_
_publ_author_name
'Massimiliano Tomasulo'
'Salvatore Sortino'
'Andrew J. P. White'
'Fran\,cisco M. Raymo'

_publ_section_title
;
 Chromogenic Oxazines for Cyanide Detection
;
_journal_name_full 'Journal of Organic Chemistry'
_journal_page_first 744
_journal_page_last 753
_journal_paper_doi 10.1021/jo052096r
_journal_volume 71
_journal_year 2006
_chemical_formula_sum 'C29 H24 N4 O3'
_chemical_formula_weight 476.52
_chemical_name_systematic
; 
 ? 
;
_space_group_IT_number 14
_symmetry_cell_setting monoclinic
_symmetry_space_group_name_Hall '-P 2ybc'
_symmetry_space_group_name_H-M 'P 1 21/c 1'
_atom_sites_solution_hydrogens geom
_atom_sites_solution_primary direct
_atom_sites_solution_secondary difmap
_audit_creation_method SHELXL-97
_cell_angle_alpha 90.00
_cell_angle_beta 104.74(2)
_cell_angle_gamma 90.00
_cell_formula_units_Z 4
_cell_length_a 8.7976(12)
_cell_length_b 18.011(6)
_cell_length_c 15.680(4)
_cell_measurement_reflns_used 28
_cell_measurement_temperature 293(2)
_cell_measurement_theta_max 24.89
_cell_measurement_theta_min 11.16
_cell_volume 2402.7(10)
_computing_cell_refinement 'Bruker XSCANS'
_computing_data_collection 'Bruker XSCANS'
_computing_data_reduction 'Bruker SHELXTL'
_computing_molecular_graphics 'Bruker SHELXTL'
_computing_publication_material 'Bruker SHELXTL'
_computing_structure_refinement 'SHELXL-97 (Sheldrick, 1997)'
_computing_structure_solution 'SHELXS-97 (Sheldrick, 1990)'
_diffrn_ambient_temperature 293(2)
_diffrn_measured_fraction_theta_full 0.999
_diffrn_measured_fraction_theta_max 0.999
_diffrn_measurement_device_type 'Bruker P4'
_diffrn_measurement_method '\w scans'
_diffrn_radiation_monochromator graphite
_diffrn_radiation_source 'fine-focus sealed tube'
_diffrn_radiation_type CuK\a
_diffrn_radiation_wavelength 1.54178
_diffrn_reflns_av_R_equivalents 0.0759
_diffrn_reflns_av_sigmaI/netI 0.0478
_diffrn_reflns_limit_h_max 9
_diffrn_reflns_limit_h_min 0
_diffrn_reflns_limit_k_max 0
_diffrn_reflns_limit_k_min -20
_diffrn_reflns_limit_l_max 17
_diffrn_reflns_limit_l_min -17
_diffrn_reflns_number 3826
_diffrn_reflns_theta_full 60.03
_diffrn_reflns_theta_max 60.03
_diffrn_reflns_theta_min 3.81
_diffrn_standards_interval_count 97
_diffrn_standards_number 3
_exptl_absorpt_coefficient_mu 0.704
_exptl_absorpt_correction_type none
_exptl_crystal_colour Orange/yellow
_exptl_crystal_density_diffrn 1.317
_exptl_crystal_density_method 'not measured'
_exptl_crystal_description blocks
_exptl_crystal_F_000 1000
_exptl_crystal_size_max 0.33
_exptl_crystal_size_mid 0.27
_exptl_crystal_size_min 0.23
_refine_diff_density_max 0.203
_refine_diff_density_min -0.211
_refine_diff_density_rms 0.049
_refine_ls_extinction_coef 0.0199(14)
_refine_ls_extinction_expression Fc^*^=kFc[1+0.001xFc^2^\l^3^/sin(2\q)]^-1/4^
_refine_ls_extinction_method SHELXL
_refine_ls_goodness_of_fit_ref 1.026
_refine_ls_hydrogen_treatment mixed
_refine_ls_matrix_type full
_refine_ls_number_parameters 314
_refine_ls_number_reflns 3566
_refine_ls_number_restraints 0
_refine_ls_restrained_S_all 1.026
_refine_ls_R_factor_all 0.0772
_refine_ls_R_factor_gt 0.0601
_refine_ls_shift/su_max 0.000
_refine_ls_shift/su_mean 0.000
_refine_ls_structure_factor_coef Fsqd
_refine_ls_weighting_details 'calc w=1/[\s^2^(Fo^2^)+(0.1157P)^2^+0.2230P] where P=(Fo^2^+2Fc^2^)/3'
_refine_ls_weighting_scheme calc
_refine_ls_wR_factor_gt 0.1675
_refine_ls_wR_factor_ref 0.1806
_reflns_number_gt 2719
_reflns_number_total 3566
_reflns_threshold_expression >2sigma(I)
_cod_data_source_file jo052096rrom20051006_103941_2.cif
_cod_depositor_comments
;
The following automatic conversions were performed:
'_symmetry_cell_setting' value 'Monoclinic' changed to 'monoclinic'
according to '/home/saulius/struct/CIF-dictionaries/cif_core.dic'
dictionary named 'cif_core.dic' version 2.4.1 from 2010-06-29.

Automatic conversion script
Id: cif_fix_enum 1527 2010-12-29 10:47:43Z saulius 
;
_cod_original_sg_symbol_H-M 'P 21/c'
_cod_database_code 4021415

loop_
_symmetry_equiv_pos_as_xyz
'x, y, z'
'-x, y+1/2, -z+1/2'
'-x, -y, -z'
'x, -y-1/2, z-1/2'

loop_
_atom_site_label
_atom_site_type_symbol
_atom_site_fract_x
_atom_site_fract_y
_atom_site_fract_z
_atom_site_U_iso_or_equiv
_atom_site_adp_type
_atom_site_occupancy
_atom_site_symmetry_multiplicity
_atom_site_calc_flag
_atom_site_refinement_flags
N1 N 0.3849(3) 0.85439(12) 0.50359(14) 0.0473(5) Uani 1 1 d .
C2 C 0.2606(3) 0.84308(13) 0.54312(16) 0.0453(6) Uani 1 1 d .
C3 C 0.2662(3) 0.82247(15) 0.62865(18) 0.0531(7) Uani 1 1 d .
H3A H 0.3610 0.8104 0.6683 0.064 Uiso 1 1 calc R
C4 C 0.1257(4) 0.82032(18) 0.6536(2) 0.0634(8) Uani 1 1 d .
H4A H 0.1264 0.8065 0.7108 0.076 Uiso 1 1 calc R
C5 C -0.0163(4) 0.83849(18) 0.5942(2) 0.0632(8) Uani 1 1 d .
H5A H -0.1090 0.8373 0.6123 0.076 Uiso 1 1 calc R
C6 C -0.0198(3) 0.85835(16) 0.50825(19) 0.0565(7) Uani 1 1 d .
H6A H -0.1144 0.8710 0.4688 0.068 Uiso 1 1 calc R
C7 C 0.1173(3) 0.85923(14) 0.48186(17) 0.0482(6) Uani 1 1 d .
C8 C 0.1510(3) 0.88072(15) 0.39523(17) 0.0496(6) Uani 1 1 d .
C9 C 0.3206(3) 0.84789(14) 0.40874(16) 0.0467(6) Uani 1 1 d .
O10 O 0.2979(2) 0.76932(10) 0.38383(11) 0.0503(5) Uani 1 1 d .
C11 C 0.4134(3) 0.72059(14) 0.42429(16) 0.0444(6) Uani 1 1 d .
C12 C 0.4100(3) 0.65039(15) 0.38711(18) 0.0525(6) Uani 1 1 d .
H12A H 0.3325 0.6389 0.3364 0.063 Uiso 1 1 calc R
C13 C 0.5199(3) 0.59774(15) 0.4243(2) 0.0562(7) Uani 1 1 d .
H13A H 0.5176 0.5511 0.3987 0.067 Uiso 1 1 calc R
C14 C 0.6350(3) 0.61496(15) 0.50099(18) 0.0510(6) Uani 1 1 d .
C15 C 0.6382(3) 0.68476(15) 0.53826(17) 0.0492(6) Uani 1 1 d .
H15A H 0.7148 0.6956 0.5896 0.059 Uiso 1 1 calc R
C16 C 0.5295(3) 0.73902(14) 0.50065(17) 0.0456(6) Uani 1 1 d .
C17 C 0.5344(3) 0.81581(15) 0.53787(18) 0.0511(6) Uani 1 1 d .
H17A H 0.5570 0.8130 0.6017 0.061 Uiso 1 1 calc R
H17B H 0.6182 0.8437 0.5228 0.061 Uiso 1 1 calc R
C18 C 0.1531(4) 0.96603(17) 0.3899(2) 0.0671(8) Uani 1 1 d .
H18A H 0.0482 0.9847 0.3817 0.101 Uiso 1 1 calc R
H18B H 0.1935 0.9809 0.3411 0.101 Uiso 1 1 calc R
H18C H 0.2189 0.9857 0.4436 0.101 Uiso 1 1 calc R
C19 C 0.0345(4) 0.84972(18) 0.31308(19) 0.0611(8) Uani 1 1 d .
H19A H -0.0672 0.8714 0.3078 0.092 Uiso 1 1 calc R
H19B H 0.0276 0.7968 0.3183 0.092 Uiso 1 1 calc R
H19C H 0.0701 0.8615 0.2617 0.092 Uiso 1 1 calc R
C20 C 0.4226(2) 0.88369(10) 0.35522(11) 0.0518(6) Uani 1 1 d G
C21 C 0.5233(3) 0.94185(11) 0.38985(11) 0.0664(8) Uani 1 1 d G
H21A H 0.5305 0.9585 0.4469 0.080 Uiso 1 1 calc R
C22 C 0.6132(3) 0.97506(11) 0.33926(15) 0.0801(10) Uani 1 1 d G
H22A H 0.6806 1.0140 0.3624 0.096 Uiso 1 1 calc R
C23 C 0.6024(3) 0.95012(14) 0.25403(14) 0.0841(11) Uani 1 1 d G
H23A H 0.6625 0.9723 0.2202 0.101 Uiso 1 1 calc R
C24 C 0.5017(3) 0.89197(13) 0.21939(10) 0.0815(10) Uani 1 1 d G
H24A H 0.4944 0.8753 0.1624 0.098 Uiso 1 1 calc R
C25 C 0.4118(2) 0.85875(11) 0.26999(12) 0.0650(8) Uani 1 1 d G
H25A H 0.3444 0.8198 0.2468 0.078 Uiso 1 1 calc R
N26 N 0.7548(3) 0.56526(14) 0.54588(16) 0.0577(6) Uani 1 1 d .
N27 N 0.7574(3) 0.50510(13) 0.50737(17) 0.0586(6) Uani 1 1 d .
C28 C 0.8797(3) 0.45615(16) 0.55373(19) 0.0550(7) Uani 1 1 d .
C29 C 0.8906(4) 0.38848(16) 0.5134(2) 0.0608(7) Uani 1 1 d .
H29A H 0.8199 0.3770 0.4601 0.073 Uiso 1 1 calc R
C30 C 1.0058(4) 0.33813(16) 0.5520(2) 0.0601(7) Uani 1 1 d .
H30A H 1.0146 0.2929 0.5251 0.072 Uiso 1 1 calc R
C31 C 1.1069(4) 0.35644(17) 0.6311(2) 0.0600(7) Uani 1 1 d .
C32 C 1.0980(5) 0.4220(2) 0.6721(2) 0.0866(12) Uani 1 1 d .
H32A H 1.1682 0.4326 0.7259 0.104 Uiso 1 1 calc R
C33 C 0.9840(5) 0.4730(2) 0.6333(2) 0.0811(11) Uani 1 1 d .
H33A H 0.9774 0.5183 0.6606 0.097 Uiso 1 1 calc R
N34 N 1.2290(3) 0.30194(17) 0.67292(18) 0.0703(8) Uani 1 1 d .
O35 O 1.2512(3) 0.24845(13) 0.63116(17) 0.0767(7) Uani 1 1 d .
O36 O 1.3026(5) 0.3144(2) 0.74763(19) 0.1407(17) Uani 1 1 d .

loop_
_atom_site_aniso_label
_atom_site_aniso_U_11
_atom_site_aniso_U_22
_atom_site_aniso_U_33
_atom_site_aniso_U_23
_atom_site_aniso_U_13
_atom_site_aniso_U_12
N1 0.0474(12) 0.0478(11) 0.0420(11) 0.0004(9) 0.0025(9) 0.0055(9)
C2 0.0501(14) 0.0375(12) 0.0453(13) -0.0028(10) 0.0068(11) 0.0032(10)
C3 0.0550(15) 0.0526(15) 0.0465(14) 0.0030(11) 0.0031(11) 0.0007(12)
C4 0.0691(19) 0.0690(19) 0.0527(15) -0.0005(13) 0.0168(14) -0.0065(15)
C5 0.0557(17) 0.0707(19) 0.0638(17) -0.0058(14) 0.0161(14) -0.0034(14)
C6 0.0493(15) 0.0575(16) 0.0577(16) -0.0084(12) 0.0043(12) 0.0051(12)
C7 0.0501(14) 0.0420(13) 0.0479(14) -0.0022(10) 0.0041(11) 0.0069(10)
C8 0.0503(14) 0.0473(14) 0.0458(13) 0.0029(11) 0.0022(11) 0.0074(11)
C9 0.0543(15) 0.0389(12) 0.0424(13) -0.0010(10) 0.0039(11) 0.0019(10)
O10 0.0513(10) 0.0410(9) 0.0494(10) -0.0004(7) -0.0040(8) 0.0051(7)
C11 0.0408(12) 0.0424(13) 0.0469(13) 0.0053(10) 0.0052(10) 0.0018(10)
C12 0.0533(15) 0.0461(14) 0.0517(14) 0.0004(11) 0.0017(12) -0.0004(11)
C13 0.0585(16) 0.0434(14) 0.0633(16) 0.0001(12) 0.0093(13) 0.0042(12)
C14 0.0504(14) 0.0467(14) 0.0556(15) 0.0110(11) 0.0131(12) 0.0092(11)
C15 0.0451(13) 0.0542(15) 0.0448(13) 0.0034(11) 0.0052(10) 0.0063(11)
C16 0.0410(13) 0.0475(14) 0.0456(12) 0.0009(10) 0.0059(10) 0.0029(10)
C17 0.0453(14) 0.0528(15) 0.0487(14) -0.0014(11) 0.0001(11) 0.0049(11)
C18 0.078(2) 0.0493(16) 0.0716(19) 0.0102(14) 0.0137(16) 0.0162(14)
C19 0.0557(16) 0.0702(18) 0.0493(15) 0.0028(13) -0.0014(12) 0.0078(14)
C20 0.0605(16) 0.0464(14) 0.0476(14) 0.0010(11) 0.0120(12) 0.0058(12)
C21 0.078(2) 0.0541(16) 0.0689(18) -0.0048(14) 0.0221(16) -0.0096(14)
C22 0.085(2) 0.068(2) 0.091(2) 0.0100(18) 0.029(2) -0.0077(18)
C23 0.086(3) 0.089(3) 0.085(2) 0.028(2) 0.037(2) 0.011(2)
C24 0.096(3) 0.095(3) 0.0586(18) 0.0058(18) 0.0280(18) 0.012(2)
C25 0.075(2) 0.0643(17) 0.0552(16) -0.0014(14) 0.0148(14) 0.0065(15)
N26 0.0604(14) 0.0509(13) 0.0598(14) 0.0081(11) 0.0119(11) 0.0087(11)
N27 0.0590(14) 0.0492(13) 0.0637(14) 0.0068(11) 0.0082(11) 0.0068(11)
C28 0.0548(15) 0.0507(15) 0.0578(15) 0.0095(12) 0.0111(12) 0.0089(12)
C29 0.0584(16) 0.0489(15) 0.0676(18) 0.0015(13) 0.0023(13) 0.0036(12)
C30 0.0610(17) 0.0452(15) 0.0691(18) 0.0025(13) 0.0076(14) 0.0042(12)
C31 0.0661(18) 0.0592(17) 0.0553(16) 0.0147(13) 0.0168(14) 0.0210(14)
C32 0.105(3) 0.083(2) 0.0547(18) -0.0097(17) -0.0110(18) 0.034(2)
C33 0.098(3) 0.071(2) 0.0628(19) -0.0120(16) -0.0012(18) 0.0291(19)
N34 0.0715(17) 0.0762(18) 0.0597(16) 0.0145(13) 0.0102(13) 0.0213(14)
O35 0.0719(15) 0.0634(13) 0.0923(17) 0.0065(12) 0.0165(12) 0.0199(11)
O36 0.167(3) 0.165(4) 0.0597(16) -0.0049(18) -0.0272(19) 0.093(3)

loop_
_atom_type_symbol
_atom_type_description
_atom_type_scat_dispersion_real
_atom_type_scat_dispersion_imag
_atom_type_scat_source
C C 0.0181 0.0091 'International Tables Vol C Tables 4.2.6.8 and 6.1.1.4'
H H 0.0000 0.0000 'International Tables Vol C Tables 4.2.6.8 and 6.1.1.4'
N N 0.0311 0.0180 'International Tables Vol C Tables 4.2.6.8 and 6.1.1.4'
O O 0.0492 0.0322 'International Tables Vol C Tables 4.2.6.8 and 6.1.1.4'

loop_
_geom_angle_atom_site_label_1
_geom_angle_atom_site_label_2
_geom_angle_atom_site_label_3
_geom_angle
C2 N1 C9 107.2(2)
C2 N1 C17 119.9(2)
C9 N1 C17 114.6(2)
C3 C2 N1 129.0(2)
C3 C2 C7 121.6(3)
N1 C2 C7 109.4(2)
C2 C3 C4 117.8(3)
C3 C4 C5 121.1(3)
C6 C5 C4 120.2(3)
C7 C6 C5 119.5(3)
C6 C7 C2 119.7(3)
C6 C7 C8 131.5(2)
C2 C7 C8 108.6(2)
C7 C8 C19 114.8(2)
C7 C8 C18 108.2(2)
C19 C8 C18 109.4(2)
C7 C8 C9 100.3(2)
C19 C8 C9 112.7(2)
C18 C8 C9 111.1(2)
N1 C9 O10 109.9(2)
N1 C9 C20 113.6(2)
O10 C9 C20 108.76(19)
N1 C9 C8 102.5(2)
O10 C9 C8 105.5(2)
C20 C9 C8 116.1(2)
C11 O10 C9 117.38(19)
O10 C11 C12 117.0(2)
O10 C11 C16 122.5(2)
C12 C11 C16 120.5(2)
C13 C12 C11 120.8(3)
C12 C13 C14 119.4(3)
C15 C14 C13 119.9(2)
C15 C14 N26 115.4(3)
C13 C14 N26 124.7(3)
C14 C15 C16 121.5(2)
C15 C16 C11 118.0(2)
C15 C16 C17 122.4(2)
C11 C16 C17 119.6(2)
N1 C17 C16 111.2(2)
C21 C20 C25 120.0
C21 C20 C9 120.76(15)
C25 C20 C9 119.23(15)
C20 C21 C22 120.0
C21 C22 C23 120.0
C24 C23 C22 120.0
C23 C24 C25 120.0
C24 C25 C20 120.0
N27 N26 C14 114.2(2)
N26 N27 C28 113.1(2)
C33 C28 C29 119.8(3)
C33 C28 N27 124.2(3)
C29 C28 N27 116.0(3)
C30 C29 C28 120.4(3)
C31 C30 C29 118.3(3)
C32 C31 C30 122.4(3)
C32 C31 N34 119.4(3)
C30 C31 N34 118.2(3)
C31 C32 C33 119.6(3)
C32 C33 C28 119.5(3)
O36 N34 O35 123.6(3)
O36 N34 C31 117.2(3)
O35 N34 C31 119.2(3)

loop_
_geom_bond_atom_site_label_1
_geom_bond_atom_site_label_2
_geom_bond_distance
N1 C2 1.403(4)
N1 C9 1.455(3)
N1 C17 1.464(3)
C2 C3 1.380(4)
C2 C7 1.407(4)
C3 C4 1.388(4)
C4 C5 1.394(5)
C5 C6 1.388(4)
C6 C7 1.371(4)
C7 C8 1.513(4)
C8 C19 1.533(4)
C8 C18 1.539(4)
C8 C9 1.568(4)
C9 O10 1.468(3)
C9 C20 1.519(3)
O10 C11 1.370(3)
C11 C12 1.389(4)
C11 C16 1.402(4)
C12 C13 1.374(4)
C13 C14 1.395(4)
C14 C15 1.384(4)
C14 N26 1.424(3)
C15 C16 1.390(4)
C16 C17 1.498(4)
C20 C21 1.3900
C20 C25 1.3900
C21 C22 1.3900
C22 C23 1.3900
C23 C24 1.3900
C24 C25 1.3900
N26 N27 1.244(3)
N27 C28 1.437(4)
C28 C33 1.381(5)
C28 C29 1.387(4)
C29 C30 1.380(4)
C30 C31 1.369(5)
C31 C32 1.357(5)
C31 N34 1.480(4)
C32 C33 1.381(5)
N34 O36 1.206(4)
N34 O35 1.208(4)

loop_
_cod_related_entry_id
_cod_related_entry_database
_cod_related_entry_code
1 ChemSpider 9859075
